data_2201410
loop_
_publ_author_name
'Vasuki, G.'
.
'Parthasarathi, V.'
.
'Ramamurthi. K.'
'Dubey, S.'
'Jindal, D. P.'

_publ_section_title
;
 16-(3-Pyridylmethylene)androst-4-ene-3,17-dione
;
_journal_issue 12
_journal_name_full 'Acta Crystallographica Section E'
_journal_page_first o1359
_journal_page_last o1360
_journal_paper_doi 10.1107/S1600536802019906
_journal_volume 58
_journal_year 2002
_chemical_formula_iupac 'C25 H29 N O2'
_chemical_formula_moiety 'C25 H29 N O2'
_chemical_formula_sum 'C25 H29 N O2'
_chemical_formula_weight 375.49
_chemical_name_systematic
;
16-(3-Pyridylmethylene) androst-4-ene-3,17-dione
;
_space_group_IT_number 19
_symmetry_cell_setting orthorhombic
_symmetry_space_group_name_Hall 'P 2ac 2ab'
_symmetry_space_group_name_H-M 'P 21 21 21'
_atom_sites_solution_hydrogens geom
_atom_sites_solution_primary direct
_atom_sites_solution_secondary difmap
_audit_creation_method SHELXL-97
_cell_angle_alpha 90.00
_cell_angle_beta 90.00
_cell_angle_gamma 90.00
_cell_formula_units_Z 4
_cell_length_a 11.4545(12)
_cell_length_b 12.207(2)
_cell_length_c 14.784(3)
_cell_measurement_reflns_used 25
_cell_measurement_temperature 293(2)
_cell_measurement_theta_max 15
_cell_measurement_theta_min 10
_cell_volume 2067.2(6)
_computing_cell_refinement 'CAD-4 EXPRESS'
_computing_data_collection 'CAD-4 EXPRESS (Enraf-Nonius, 1994)'
_computing_data_reduction 'MolEN (Fair, 1990)'
_computing_molecular_graphics 'ZORTEP97 (Zsolnai, 1997)'
_computing_publication_material SHELXL97
_computing_structure_refinement 'SHELXL97 (Sheldrick, 1997)'
_computing_structure_solution 'SHELXS97 (Sheldrick, 1997)'
_diffrn_ambient_temperature 293(2)
_diffrn_measured_fraction_theta_full 1.000
_diffrn_measured_fraction_theta_max 1.000
_diffrn_measurement_device_type 'Enraf-Nonius CAD4'
_diffrn_measurement_method \w--2\q
_diffrn_radiation_monochromator graphite
_diffrn_radiation_source 'fine-focus sealed tube'
_diffrn_radiation_type 'Mo K\a'
_diffrn_radiation_wavelength 0.71073
_diffrn_reflns_av_R_equivalents 0.0075
_diffrn_reflns_av_sigmaI/netI 0.0234
_diffrn_reflns_limit_h_max 13
_diffrn_reflns_limit_h_min -2
_diffrn_reflns_limit_k_max 14
_diffrn_reflns_limit_k_min -5
_diffrn_reflns_limit_l_max 17
_diffrn_reflns_limit_l_min -10
_diffrn_reflns_number 2222
_diffrn_reflns_theta_full 24.96
_diffrn_reflns_theta_max 24.96
_diffrn_reflns_theta_min 2.16
_diffrn_standards_decay_% 0
_diffrn_standards_interval_time 120
_diffrn_standards_number 2
_exptl_absorpt_coefficient_mu 0.076
_exptl_absorpt_correction_T_max 0.9997
_exptl_absorpt_correction_T_min 0.9931
_exptl_absorpt_correction_type psi-scan
_exptl_absorpt_process_details '(North et al., 1968)'
_exptl_crystal_colour white
_exptl_crystal_density_diffrn 1.207
_exptl_crystal_density_method 'not measured'
_exptl_crystal_description plate
_exptl_crystal_F_000 808
_exptl_crystal_size_max 0.20
_exptl_crystal_size_mid 0.15
_exptl_crystal_size_min 0.10
_refine_diff_density_max 0.255
_refine_diff_density_min -0.183
_refine_ls_extinction_method none
_refine_ls_goodness_of_fit_ref 1.116
_refine_ls_hydrogen_treatment constr
_refine_ls_matrix_type full
_refine_ls_number_parameters 253
_refine_ls_number_reflns 2172
_refine_ls_number_restraints 0
_refine_ls_restrained_S_all 1.116
_refine_ls_R_factor_all 0.0640
_refine_ls_R_factor_gt 0.0407
_refine_ls_shift/su_max <0.001
_refine_ls_shift/su_mean <0.001
_refine_ls_structure_factor_coef Fsqd
_refine_ls_weighting_details 'w = 1/[\s^2^(Fo^2^)+(0.0470P)^2^+0.4599P] where P = (Fo^2^+2Fc^2^)/3'
_refine_ls_weighting_scheme calc
_refine_ls_wR_factor_gt 0.0898
_refine_ls_wR_factor_ref 0.1082
_reflns_number_gt 1671
_reflns_number_total 2172
_reflns_threshold_expression I>2\s(I)
_cod_data_source_file ci6176.cif
_cod_data_source_block I
_cod_database_code 2201410
_cod_database_fobs_code 2201410

loop_
_symmetry_equiv_pos_as_xyz
'x, y, z'
'x+1/2, -y+1/2, -z'
'-x, y+1/2, -z+1/2'
'-x+1/2, -y, z+1/2'

loop_
_atom_site_label
_atom_site_fract_x
_atom_site_fract_y
_atom_site_fract_z
_atom_site_U_iso_or_equiv
_atom_site_adp_type
_atom_site_calc_flag
_atom_site_refinement_flags
_atom_site_occupancy
_atom_site_disorder_assembly
_atom_site_disorder_group
_atom_site_type_symbol
C1 0.7002(3) 0.3282(3) 0.3994(2) 0.0555(9) Uani d . 1 . . C
H1A 0.6842 0.4035 0.3825 0.067 Uiso calc R 1 . . H
H1B 0.6333 0.2844 0.3818 0.067 Uiso calc R 1 . . H
C2 0.7144(4) 0.3220(3) 0.5016(2) 0.0665(11) Uani d . 1 . . C
H2A 0.7740 0.3734 0.5207 0.080 Uiso calc R 1 . . H
H2B 0.6416 0.3428 0.5304 0.080 Uiso calc R 1 . . H
C3 0.7475(3) 0.2098(3) 0.5311(2) 0.0637(10) Uani d . 1 . . C
C4 0.8229(3) 0.1483(3) 0.4706(2) 0.0615(9) Uani d . 1 . . C
H4 0.8512 0.0809 0.4902 0.074 Uiso calc R 1 . . H
C5 0.8540(3) 0.1831(3) 0.3878(2) 0.0521(9) Uani d . 1 . . C
C6 0.9417(4) 0.1197(3) 0.3328(2) 0.0706(11) Uani d . 1 . . C
H6A 0.9574 0.0503 0.3624 0.085 Uiso calc R 1 . . H
H6B 1.0142 0.1605 0.3302 0.085 Uiso calc R 1 . . H
C7 0.8987(3) 0.0981(3) 0.2370(2) 0.0580(9) Uani d . 1 . . C
H7A 0.9603 0.0633 0.2024 0.070 Uiso calc R 1 . . H
H7B 0.8327 0.0484 0.2391 0.070 Uiso calc R 1 . . H
C8 0.8623(3) 0.2036(2) 0.19031(19) 0.0431(7) Uani d . 1 . . C
H8 0.9311 0.2507 0.1835 0.052 Uiso calc R 1 . . H
C9 0.7701(3) 0.2646(2) 0.24678(18) 0.0406(7) Uani d . 1 . . C
H9 0.7035 0.2145 0.2511 0.049 Uiso calc R 1 . . H
C10 0.8079(3) 0.2881(2) 0.34651(19) 0.0457(7) Uani d . 1 . . C
C11 0.7233(3) 0.3677(3) 0.1983(2) 0.0566(9) Uani d . 1 . . C
H11A 0.6592 0.3978 0.2333 0.068 Uiso calc R 1 . . H
H11B 0.7847 0.4224 0.1962 0.068 Uiso calc R 1 . . H
C12 0.6809(3) 0.3451(3) 0.10173(19) 0.0561(9) Uani d . 1 . . C
H12A 0.6115 0.2996 0.1036 0.067 Uiso calc R 1 . . H
H12B 0.6607 0.4137 0.0724 0.067 Uiso calc R 1 . . H
C13 0.7758(3) 0.2874(2) 0.04786(19) 0.0457(8) Uani d . 1 . . C
C14 0.8101(3) 0.1818(2) 0.09692(18) 0.0412(7) Uani d . 1 . . C
H14 0.7370 0.1421 0.1077 0.049 Uiso calc R 1 . . H
C15 0.8776(3) 0.1141(2) 0.02682(18) 0.0473(8) Uani d . 1 . . C
H15A 0.9595 0.1345 0.0255 0.057 Uiso calc R 1 . . H
H15B 0.8711 0.0363 0.0390 0.057 Uiso calc R 1 . . H
C16 0.8166(3) 0.1448(3) -0.06125(19) 0.0461(7) Uani d . 1 . . C
C17 0.7398(3) 0.2419(3) -0.0438(2) 0.0517(8) Uani d . 1 . . C
C18 0.8799(4) 0.3637(3) 0.0289(2) 0.0647(10) Uani d . 1 . . C
H18A 0.9384 0.3246 -0.0045 0.097 Uiso calc R 1 . . H
H18B 0.9123 0.3886 0.0852 0.097 Uiso calc R 1 . . H
H18C 0.8539 0.4256 -0.0057 0.097 Uiso calc R 1 . . H
C19 0.9056(4) 0.3756(3) 0.3514(2) 0.0711(11) Uani d . 1 . . C
H19A 0.8781 0.4428 0.3252 0.107 Uiso calc R 1 . . H
H19B 0.9727 0.3504 0.3186 0.107 Uiso calc R 1 . . H
H19C 0.9265 0.3880 0.4135 0.107 Uiso calc R 1 . . H
C20 0.8271(3) 0.1066(2) -0.1461(2) 0.0507(8) Uani d . 1 . . C
H20 0.7771 0.1389 -0.1879 0.061 Uiso calc R 1 . . H
C21 0.9047(3) 0.0222(2) -0.1834(2) 0.0470(7) Uani d . 1 . . C
C22 0.9693(3) -0.0521(3) -0.1341(2) 0.0568(9) Uani d . 1 . . C
H22 0.9640 -0.0532 -0.0713 0.068 Uiso calc R 1 . . H
C23 1.0417(3) -0.1248(3) -0.1782(3) 0.0671(10) Uani d . 1 . . C
H23 1.0857 -0.1757 -0.1460 0.081 Uiso calc R 1 . . H
C24 1.0475(4) -0.1204(4) -0.2702(3) 0.0774(12) Uani d . 1 . . C
H24 1.0972 -0.1694 -0.2992 0.093 Uiso calc R 1 . . H
N25 0.9868(3) -0.0509(3) -0.3218(2) 0.0773(10) Uani d . 1 . . N
C26 0.9163(3) 0.0179(3) -0.2770(2) 0.0596(9) Uani d . 1 . . C
H26 0.8718 0.0664 -0.3111 0.072 Uiso calc R 1 . . H
O3 0.7173(3) 0.1743(3) 0.60509(17) 0.0922(9) Uani d . 1 . . O
O17 0.6663(2) 0.2791(2) -0.09451(16) 0.0810(9) Uani d . 1 . . O

loop_
_atom_site_aniso_label
_atom_site_aniso_U_11
_atom_site_aniso_U_22
_atom_site_aniso_U_33
_atom_site_aniso_U_12
_atom_site_aniso_U_13
_atom_site_aniso_U_23
C1 0.071(2) 0.0531(19) 0.0425(16) 0.0081(19) 0.0031(18) -0.0037(16)
C2 0.089(3) 0.063(2) 0.0475(19) 0.006(2) 0.0070(19) -0.0039(17)
C3 0.077(3) 0.071(2) 0.0430(19) -0.004(2) -0.0034(19) 0.0019(18)
C4 0.080(2) 0.0519(19) 0.0532(19) 0.007(2) -0.011(2) 0.0030(17)
C5 0.056(2) 0.054(2) 0.0456(18) 0.0048(17) -0.0083(16) -0.0015(15)
C6 0.076(3) 0.076(3) 0.059(2) 0.029(2) -0.009(2) 0.000(2)
C7 0.068(2) 0.055(2) 0.0516(19) 0.0205(18) -0.0011(18) -0.0025(16)
C8 0.0413(17) 0.0419(16) 0.0461(16) 0.0000(14) 0.0063(14) -0.0010(14)
C9 0.0418(16) 0.0412(15) 0.0387(15) -0.0015(14) 0.0017(13) -0.0032(13)
C10 0.0497(18) 0.0428(16) 0.0447(16) -0.0014(16) -0.0018(15) -0.0046(14)
C11 0.070(2) 0.0526(17) 0.0469(17) 0.0218(18) 0.0018(17) -0.0007(15)
C12 0.066(2) 0.058(2) 0.0442(16) 0.0248(19) 0.0031(18) 0.0026(16)
C13 0.0544(19) 0.0408(16) 0.0419(17) 0.0082(15) 0.0063(15) 0.0021(14)
C14 0.0408(16) 0.0402(16) 0.0426(15) 0.0019(15) 0.0061(15) -0.0015(14)
C15 0.0551(19) 0.0423(17) 0.0445(17) 0.0032(16) 0.0047(16) -0.0022(15)
C16 0.0492(18) 0.0466(17) 0.0425(16) 0.0013(16) 0.0062(15) 0.0011(14)
C17 0.056(2) 0.0546(19) 0.0442(18) 0.0070(18) 0.0055(17) 0.0007(16)
C18 0.088(3) 0.0456(18) 0.061(2) -0.0004(19) 0.014(2) 0.0084(17)
C19 0.072(2) 0.072(2) 0.069(2) -0.018(2) -0.013(2) -0.006(2)
C20 0.0541(19) 0.0508(19) 0.0472(17) -0.0027(17) 0.0003(16) -0.0006(15)
C21 0.0482(17) 0.0429(17) 0.0501(18) -0.0073(16) 0.0034(16) -0.0089(15)
C22 0.066(2) 0.051(2) 0.053(2) -0.0014(19) -0.0037(18) -0.0115(16)
C23 0.064(2) 0.049(2) 0.088(3) 0.0075(19) -0.010(2) -0.017(2)
C24 0.071(3) 0.071(3) 0.090(3) 0.000(2) 0.016(2) -0.038(3)
N25 0.082(2) 0.077(2) 0.073(2) -0.002(2) 0.017(2) -0.0260(19)
C26 0.068(2) 0.060(2) 0.051(2) -0.006(2) 0.0080(18) -0.0147(18)
O3 0.118(2) 0.100(2) 0.0584(15) 0.007(2) 0.0156(17) 0.0191(15)
O17 0.0878(19) 0.102(2) 0.0530(13) 0.0429(18) -0.0105(15) -0.0059(14)

loop_
_atom_type_symbol
_atom_type_description
_atom_type_scat_dispersion_real
_atom_type_scat_dispersion_imag
_atom_type_scat_source
C C 0.0033 0.0016 'International Tables Vol C Tables 4.2.6.8 and 6.1.1.4'
H H 0.0000 0.0000 'International Tables Vol C Tables 4.2.6.8 and 6.1.1.4'
N N 0.0061 0.0033 'International Tables Vol C Tables 4.2.6.8 and 6.1.1.4'
O O 0.0106 0.0060 'International Tables Vol C Tables 4.2.6.8 and 6.1.1.4'

loop_
_geom_angle_atom_site_label_1
_geom_angle_atom_site_label_2
_geom_angle_atom_site_label_3
_geom_angle
C2 C1 C10 113.8(3)
C2 C1 H1A 108.8
C10 C1 H1A 108.8
C2 C1 H1B 108.8
C10 C1 H1B 108.8
H1A C1 H1B 107.7
C3 C2 C1 111.4(3)
C3 C2 H2A 109.4
C1 C2 H2A 109.4
C3 C2 H2B 109.4
C1 C2 H2B 109.4
H2A C2 H2B 108.0
O3 C3 C4 122.3(3)
O3 C3 C2 121.0(4)
C4 C3 C2 116.6(3)
C5 C4 C3 123.7(3)
C5 C4 H4 118.1
C3 C4 H4 118.1
C4 C5 C6 120.4(3)
C4 C5 C10 122.8(3)
C6 C5 C10 116.7(3)
C5 C6 C7 112.0(3)
C5 C6 H6A 109.2
C7 C6 H6A 109.2
C5 C6 H6B 109.2
C7 C6 H6B 109.2
H6A C6 H6B 107.9
C8 C7 C6 111.4(3)
C8 C7 H7A 109.3
C6 C7 H7A 109.3
C8 C7 H7B 109.3
C6 C7 H7B 109.3
H7A C7 H7B 108.0
C7 C8 C14 111.8(2)
C7 C8 C9 110.6(2)
C14 C8 C9 107.8(2)
C7 C8 H8 108.9
C14 C8 H8 108.9
C9 C8 H8 108.9
C8 C9 C11 112.4(2)
C8 C9 C10 114.3(2)
C11 C9 C10 112.5(2)
C8 C9 H9 105.6
C11 C9 H9 105.6
C10 C9 H9 105.6
C5 C10 C1 110.1(3)
C5 C10 C19 108.2(3)
C1 C10 C19 109.6(3)
C5 C10 C9 108.7(2)
C1 C10 C9 108.4(3)
C19 C10 C9 111.8(3)
C12 C11 C9 113.3(3)
C12 C11 H11A 108.9
C9 C11 H11A 108.9
C12 C11 H11B 108.9
C9 C11 H11B 108.9
H11A C11 H11B 107.7
C13 C12 C11 110.1(3)
C13 C12 H12A 109.6
C11 C12 H12A 109.6
C13 C12 H12B 109.6
C11 C12 H12B 109.6
H12A C12 H12B 108.1
C12 C13 C17 116.2(3)
C12 C13 C14 109.0(2)
C17 C13 C14 100.6(2)
C12 C13 C18 111.6(3)
C17 C13 C18 105.6(2)
C14 C13 C18 113.4(3)
C8 C14 C13 112.5(2)
C8 C14 C15 120.4(2)
C13 C14 C15 105.2(2)
C8 C14 H14 105.9
C13 C14 H14 105.9
C15 C14 H14 105.9
C16 C15 C14 102.3(2)
C16 C15 H15A 111.3
C14 C15 H15A 111.3
C16 C15 H15B 111.3
C14 C15 H15B 111.3
H15A C15 H15B 109.2
C20 C16 C17 119.2(3)
C20 C16 C15 132.1(3)
C17 C16 C15 108.4(2)
O17 C17 C16 126.5(3)
O17 C17 C13 127.0(3)
C16 C17 C13 106.5(3)
C13 C18 H18A 109.5
C13 C18 H18B 109.5
H18A C18 H18B 109.5
C13 C18 H18C 109.5
H18A C18 H18C 109.5
H18B C18 H18C 109.5
C10 C19 H19A 109.5
C10 C19 H19B 109.5
H19A C19 H19B 109.5
C10 C19 H19C 109.5
H19A C19 H19C 109.5
H19B C19 H19C 109.5
C16 C20 C21 130.4(3)
C16 C20 H20 114.8
C21 C20 H20 114.8
C22 C21 C26 116.7(3)
C22 C21 C20 126.0(3)
C26 C21 C20 117.3(3)
C21 C22 C23 119.7(3)
C21 C22 H22 120.2
C23 C22 H22 120.2
C24 C23 C22 118.4(4)
C24 C23 H23 120.8
C22 C23 H23 120.8
N25 C24 C23 124.7(4)
N25 C24 H24 117.6
C23 C24 H24 117.6
C24 N25 C26 115.4(3)
N25 C26 C21 125.0(4)
N25 C26 H26 117.5
C21 C26 H26 117.5

loop_
_geom_bond_atom_site_label_1
_geom_bond_atom_site_label_2
_geom_bond_site_symmetry_2
_geom_bond_distance
_geom_bond_publ_flag
C1 C2 . 1.523(4) ?
C1 C10 . 1.539(4) ?
C1 H1A . 0.97 ?
C1 H1B . 0.97 ?
C2 C3 . 1.487(5) ?
C2 H2A . 0.97 ?
C2 H2B . 0.97 ?
C3 O3 . 1.226(4) ?
C3 C4 . 1.453(5) ?
C4 C5 . 1.343(4) ?
C4 H4 . 0.93 ?
C5 C6 . 1.506(5) ?
C5 C10 . 1.515(4) ?
C6 C7 . 1.522(4) ?
C6 H6A . 0.97 ?
C6 H6B . 0.97 ?
C7 C8 . 1.519(4) ?
C7 H7A . 0.97 ?
C7 H7B . 0.97 ?
C8 C14 . 1.528(4) ?
C8 C9 . 1.539(4) ?
C8 H8 . 0.98 ?
C9 C11 . 1.545(4) ?
C9 C10 . 1.563(4) ?
C9 H9 . 0.98 ?
C10 C19 . 1.549(5) ?
C11 C12 . 1.533(4) ?
C11 H11A . 0.97 ?
C11 H11B . 0.97 ?
C12 C13 . 1.521(4) ?
C12 H12A . 0.97 ?
C12 H12B . 0.97 ?
C13 C17 . 1.521(4) ?
C13 C14 . 1.531(4) ?
C13 C18 . 1.539(5) ?
C14 C15 . 1.534(4) ?
C14 H14 . 0.98 ?
C15 C16 . 1.525(4) ?
C15 H15A . 0.97 ?
C15 H15B . 0.97 ?
C16 C20 . 1.343(4) ?
C16 C17 . 1.499(4) ?
C17 O17 . 1.215(4) ?
C18 H18A . 0.96 ?
C18 H18B . 0.96 ?
C18 H18C . 0.96 ?
C19 H19A . 0.96 ?
C19 H19B . 0.96 ?
C19 H19C . 0.96 ?
C20 C21 . 1.469(4) ?
C20 H20 . 0.93 ?
C21 C22 . 1.380(4) ?
C21 C26 . 1.391(4) ?
C22 C23 . 1.380(5) ?
C22 H22 . 0.93 ?
C23 C24 . 1.363(5) ?
C23 H23 . 0.93 ?
C24 N25 . 1.336(5) ?
C24 H24 . 0.93 ?
N25 C26 . 1.339(4) ?
C26 H26 . 0.93 ?

loop_
_geom_torsion_atom_site_label_1
_geom_torsion_atom_site_label_2
_geom_torsion_atom_site_label_3
_geom_torsion_atom_site_label_4
_geom_torsion
C10 C1 C2 C3 -54.5(5)
C1 C2 C3 O3 -149.2(4)
C1 C2 C3 C4 34.6(5)
O3 C3 C4 C5 177.4(4)
C2 C3 C4 C5 -6.4(5)
C3 C4 C5 C6 174.1(3)
C3 C4 C5 C10 -3.6(5)
C4 C5 C6 C7 130.3(4)
C10 C5 C6 C7 -51.9(4)
C5 C6 C7 C8 53.8(4)
C6 C7 C8 C14 -175.5(3)
C6 C7 C8 C9 -55.4(4)
C7 C8 C9 C11 -175.5(3)
C14 C8 C9 C11 -53.0(3)
C7 C8 C9 C10 54.7(3)
C14 C8 C9 C10 177.1(2)
C4 C5 C10 C1 -15.5(4)
C6 C5 C10 C1 166.8(3)
C4 C5 C10 C19 104.3(4)
C6 C5 C10 C19 -73.4(4)
C4 C5 C10 C9 -134.1(3)
C6 C5 C10 C9 48.2(4)
C2 C1 C10 C5 44.0(4)
C2 C1 C10 C19 -74.9(4)
C2 C1 C10 C9 162.8(3)
C8 C9 C10 C5 -49.4(3)
C11 C9 C10 C5 -179.2(3)
C8 C9 C10 C1 -169.1(2)
C11 C9 C10 C1 61.2(3)
C8 C9 C10 C19 70.0(3)
C11 C9 C10 C19 -59.8(4)
C8 C9 C11 C12 51.8(4)
C10 C9 C11 C12 -177.5(3)
C9 C11 C12 C13 -53.0(4)
C11 C12 C13 C17 169.7(3)
C11 C12 C13 C14 57.0(3)
C11 C12 C13 C18 -69.0(3)
C7 C8 C14 C13 -178.5(3)
C9 C8 C14 C13 59.7(3)
C7 C8 C14 C15 -53.6(4)
C9 C8 C14 C15 -175.3(2)
C12 C13 C14 C8 -62.9(3)
C17 C13 C14 C8 174.5(2)
C18 C13 C14 C8 62.1(3)
C12 C13 C14 C15 164.2(2)
C17 C13 C14 C15 41.6(3)
C18 C13 C14 C15 -70.7(3)
C8 C14 C15 C16 -161.8(3)
C13 C14 C15 C16 -33.6(3)
C14 C15 C16 C20 -173.2(3)
C14 C15 C16 C17 12.3(3)
C20 C16 C17 O17 15.6(5)
C15 C16 C17 O17 -169.0(3)
C20 C16 C17 C13 -161.9(3)
C15 C16 C17 C13 13.5(3)
C12 C13 C17 O17 31.7(5)
C14 C13 C17 O17 149.2(3)
C18 C13 C17 O17 -92.7(4)
C12 C13 C17 C16 -150.8(3)
C14 C13 C17 C16 -33.4(3)
C18 C13 C17 C16 84.8(3)
C17 C16 C20 C21 172.5(3)
C15 C16 C20 C21 -1.6(6)
C16 C20 C21 C22 13.7(6)
C16 C20 C21 C26 -164.9(3)
C26 C21 C22 C23 0.7(5)
C20 C21 C22 C23 -177.9(3)
C21 C22 C23 C24 0.2(5)
C22 C23 C24 N25 -0.6(7)
C23 C24 N25 C26 -0.1(6)
C24 N25 C26 C21 1.2(5)
C22 C21 C26 N25 -1.5(5)
C20 C21 C26 N25 177.2(3)
C17 C16 C20 H20 -7.5
C15 C16 C20 H20 178.4
C22 C21 C20 H20 -166.3
C26 C21 C20 H20 15.1
C18 C13 C14 H14 177.4
H9 C9 C8 H8 179.5
C19 C10 C13 C18 6.3(3)

loop_
_cod_related_entry_id
_cod_related_entry_database
_cod_related_entry_code
1 ChemSpider 24731858
